data_7036199
loop_
_publ_author_name
'Xu, W.'
'Langer, R.'

_publ_section_title
;
 Probing the effect of heterocycle-bonding in PNX-type ruthenium
 pre-catalysts for reactions involving H2.
;
_journal_issue 38
_journal_name_full 'Dalton transactions (Cambridge, England : 2003)'
_journal_page_first 16785
_journal_page_last 16790
_journal_paper_doi 10.1039/c5dt02226f
_journal_volume 44
_journal_year 2015
_chemical_formula_moiety 'C37 H35 Cl2 N O P2 Ru, C H2 Cl2'
_chemical_formula_sum 'C38 H37 Cl4 N O P2 Ru'
_chemical_formula_weight 828.50
_chemical_name_systematic
;
 ?
;
_space_group_IT_number 2
_symmetry_cell_setting triclinic
_symmetry_space_group_name_Hall '-P 1'
_symmetry_space_group_name_H-M 'P -1'
_atom_sites_solution_hydrogens geom
_atom_sites_solution_primary direct
_atom_sites_solution_secondary difmap
_audit_creation_method SHELXL-97
_audit_update_record
;
2015-05-14 deposited with the CCDC.
2015-08-18 downloaded from the CCDC.
;
_cell_angle_alpha 71.8190(10)
_cell_angle_beta 73.4140(9)
_cell_angle_gamma 73.8300(10)
_cell_formula_units_Z 2
_cell_length_a 10.3466(4)
_cell_length_b 13.6086(6)
_cell_length_c 14.4808(6)
_cell_measurement_temperature 100(2)
_cell_volume 1815.93(13)
_computing_molecular_graphics 'DIAMOND 3.2g (Brandenburg 2011) '
_computing_publication_material 'DIAMOND 3.2g (Brandenburg 2011) '
_computing_structure_refinement 'ShelXL (Sheldrick, 2008)'
_computing_structure_solution 'ShelXS (Sheldrick, 2008)'
_diffrn_ambient_temperature 100(2)
_diffrn_measured_fraction_theta_full 0.998
_diffrn_measured_fraction_theta_max 0.998
_diffrn_measurement_device_type 'Bruker P4'
_diffrn_measurement_method '\w scans'
_diffrn_radiation_monochromator graphite
_diffrn_radiation_source 'fine-focus sealed tube'
_diffrn_radiation_type MoK\a
_diffrn_radiation_wavelength 0.71073
_diffrn_reflns_av_R_equivalents 0.0322
_diffrn_reflns_av_sigmaI/netI 0.0217
_diffrn_reflns_limit_h_max 13
_diffrn_reflns_limit_h_min -13
_diffrn_reflns_limit_k_max 17
_diffrn_reflns_limit_k_min -18
_diffrn_reflns_limit_l_max 19
_diffrn_reflns_limit_l_min -19
_diffrn_reflns_number 50838
_diffrn_reflns_theta_full 28.36
_diffrn_reflns_theta_max 28.36
_diffrn_reflns_theta_min 2.30
_exptl_absorpt_coefficient_mu 0.846
_exptl_absorpt_correction_T_max 0.937
_exptl_absorpt_correction_T_min 0.923
_exptl_absorpt_correction_type integration
_exptl_absorpt_process_details 'Bruker Quest'
_exptl_crystal_colour red
_exptl_crystal_density_diffrn 1.515
_exptl_crystal_density_method 'not measured'
_exptl_crystal_description block
_exptl_crystal_F_000 844.0
_exptl_crystal_size_max 0.210
_exptl_crystal_size_mid 0.139
_exptl_crystal_size_min 0.134
_refine_diff_density_max 0.495
_refine_diff_density_min -0.478
_refine_diff_density_rms 0.065
_refine_ls_extinction_method none
_refine_ls_goodness_of_fit_ref 1.047
_refine_ls_hydrogen_treatment mixed
_refine_ls_matrix_type full
_refine_ls_number_parameters 428
_refine_ls_number_reflns 9064
_refine_ls_number_restraints 0
_refine_ls_restrained_S_all 1.047
_refine_ls_R_factor_all 0.0296
_refine_ls_R_factor_gt 0.0228
_refine_ls_shift/su_max 0.001
_refine_ls_shift/su_mean 0.000
_refine_ls_structure_factor_coef Fsqd
_refine_ls_weighting_details 'calc w=1/[\s^2^(Fo^2^)+(0.0216P)^2^+1.3049P] where P=(Fo^2^+2Fc^2^)/3'
_refine_ls_weighting_scheme calc
_refine_ls_wR_factor_gt 0.0510
_refine_ls_wR_factor_ref 0.0534
_reflns_number_gt 8027
_reflns_number_total 9064
_reflns_threshold_expression >2\s(I)
_cod_data_source_file c5dt02226f2.cif
_cod_data_source_block complex2
_cod_depositor_comments
;
The following automatic conversions were performed:

'_symmetry_cell_setting' value 'Triclinic' changed to 'triclinic'
according to
/usr/data/users/saulius/crontab/automatic-downloads/rss-feeds/RSC/lib/dictionaries/cif_core.dic
dictionary named 'cif_core.dic' version 2.4.2 from 2011-04-26.

'_exptl_absorpt_correction_type' value 'Integration' changed to
'integration' according to
/usr/data/users/saulius/crontab/automatic-downloads/rss-feeds/RSC/lib/dictionaries/cif_core.dic
dictionary named 'cif_core.dic' version 2.4.2 from 2011-04-26.

Automatic conversion script
Id: cif_fix_values 3271 2015-04-21 07:52:19Z andrius 

 Adding full bibliography for 7036199--7036205.cif.
;
_cod_original_sg_symbol_H-M P-1
_cod_database_code 7036199

loop_
_space_group_symop_id
_space_group_symop_operation_xyz
1 'x, y, z'
2 '-x, -y, -z'

loop_
_atom_site_label
_atom_site_type_symbol
_atom_site_fract_x
_atom_site_fract_y
_atom_site_fract_z
_atom_site_U_iso_or_equiv
_atom_site_adp_type
_atom_site_occupancy
_atom_site_symmetry_multiplicity
_atom_site_calc_flag
_atom_site_refinement_flags
Ru1 Ru 0.412781(11) 0.204003(9) 0.316499(8) 0.00773(3) Uani 1 1 d .
Cl1 Cl 0.48016(4) 0.37187(3) 0.25319(3) 0.01163(7) Uani 1 1 d .
Cl2 Cl 0.34593(4) 0.04324(3) 0.42112(3) 0.01356(7) Uani 1 1 d .
P1 P 0.24406(4) 0.24995(3) 0.22625(3) 0.00880(7) Uani 1 1 d .
P2 P 0.59271(4) 0.12611(3) 0.21848(3) 0.00966(7) Uani 1 1 d .
Cl4 Cl 0.22443(5) 0.68900(4) 0.37404(4) 0.03446(11) Uani 1 1 d .
Cl3 Cl 0.51235(5) 0.58642(4) 0.36680(4) 0.03279(11) Uani 1 1 d .
O1 O 0.27994(11) 0.26861(9) 0.45638(8) 0.0133(2) Uani 1 1 d .
C36 C 0.16850(16) 0.41887(12) -0.05009(12) 0.0149(3) Uani 1 1 d .
H36 H 0.0954 0.4358 -0.0835 0.018 Uiso 1 1 calc R
C30 C 0.06317(16) -0.00721(12) 0.31582(12) 0.0167(3) Uani 1 1 d .
H30 H 0.0152 -0.0459 0.3764 0.020 Uiso 1 1 calc R
C35 C 0.28813(17) 0.45780(12) -0.09790(11) 0.0153(3) Uani 1 1 d .
H35 H 0.2970 0.5009 -0.1642 0.018 Uiso 1 1 calc R
C16 C 0.36249(16) 0.24525(12) 0.52446(11) 0.0126(3) Uani 1 1 d .
C22 C -0.15258(16) 0.40552(13) 0.33291(13) 0.0190(3) Uani 1 1 d .
H22 H -0.2449 0.3973 0.3462 0.023 Uiso 1 1 calc R
C24 C 0.00835(17) 0.50511(13) 0.32837(13) 0.0187(3) Uani 1 1 d .
H24 H 0.0265 0.5652 0.3386 0.022 Uiso 1 1 calc R
N1 N 0.55396(12) 0.16519(10) 0.41340(9) 0.0096(2) Uani 1 1 d .
C3 C 0.62827(19) -0.18774(13) 0.14294(12) 0.0207(3) Uani 1 1 d .
H3 H 0.6359 -0.2517 0.1263 0.025 Uiso 1 1 calc R
C25 C 0.11673(16) 0.42957(12) 0.29355(12) 0.0151(3) Uani 1 1 d .
H25 H 0.2088 0.4384 0.2799 0.018 Uiso 1 1 calc R
C9 C 0.71458(19) 0.24518(13) -0.08335(12) 0.0206(3) Uani 1 1 d .
H9 H 0.6997 0.2372 -0.1422 0.025 Uiso 1 1 calc R
C20 C 0.09176(15) 0.34068(12) 0.27836(11) 0.0108(3) Uani 1 1 d .
C27 C 0.20304(16) 0.10587(12) 0.13870(12) 0.0150(3) Uani 1 1 d .
H27 H 0.2515 0.1439 0.0779 0.018 Uiso 1 1 calc R
C37 C 0.15627(16) 0.35521(12) 0.04655(11) 0.0139(3) Uani 1 1 d .
H37 H 0.0742 0.3293 0.0792 0.017 Uiso 1 1 calc R
C17 C 0.28530(16) 0.22954(12) 0.61734(12) 0.0155(3) Uani 1 1 d .
H17 H 0.3168 0.2126 0.6771 0.019 Uiso 1 1 calc R
C32 C 0.26409(15) 0.32880(11) 0.09629(11) 0.0108(3) Uani 1 1 d .
C7 C 0.67511(15) 0.19937(12) 0.09638(11) 0.0123(3) Uani 1 1 d .
C29 C 0.09304(17) -0.04046(13) 0.22930(13) 0.0192(3) Uani 1 1 d .
H29 H 0.0659 -0.1022 0.2308 0.023 Uiso 1 1 calc R
C23 C -0.12657(17) 0.49296(13) 0.34827(13) 0.0198(3) Uani 1 1 d .
H23 H -0.2008 0.5445 0.3723 0.024 Uiso 1 1 calc R
C5 C 0.73115(17) -0.04958(12) 0.14299(11) 0.0156(3) Uani 1 1 d .
H5 H 0.8100 -0.0197 0.1269 0.019 Uiso 1 1 calc R
C8 C 0.65377(17) 0.18878(12) 0.00914(12) 0.0158(3) Uani 1 1 d .
H8 H 0.5972 0.1426 0.0132 0.019 Uiso 1 1 calc R
C26 C 0.17373(15) 0.14098(11) 0.22478(11) 0.0110(3) Uani 1 1 d .
C19 C 0.14743(16) 0.26520(13) 0.51233(12) 0.0156(3) Uani 1 1 d .
H19 H 0.0689 0.2768 0.4858 0.019 Uiso 1 1 calc R
C21 C -0.04421(16) 0.32964(12) 0.29805(12) 0.0146(3) Uani 1 1 d .
H21 H -0.0629 0.2699 0.2876 0.018 Uiso 1 1 calc R
C28 C 0.16223(17) 0.01610(13) 0.14091(13) 0.0185(3) Uani 1 1 d .
H28 H 0.1819 -0.0065 0.0817 0.022 Uiso 1 1 calc R
C4 C 0.74331(18) -0.14402(13) 0.12004(12) 0.0187(3) Uani 1 1 d .
H4 H 0.8303 -0.1787 0.0887 0.022 Uiso 1 1 calc R
C15 C 0.51215(15) 0.23691(12) 0.48045(11) 0.0129(3) Uani 1 1 d .
H15A H 0.5312 0.3076 0.4425 0.016 Uiso 1 1 calc R
H15B H 0.5649 0.2084 0.5338 0.016 Uiso 1 1 calc R
C2 C 0.50246(18) -0.13780(13) 0.19006(13) 0.0211(3) Uani 1 1 d .
H2 H 0.4239 -0.1681 0.2063 0.025 Uiso 1 1 calc R
C18 C 0.14620(16) 0.24319(12) 0.60937(12) 0.0163(3) Uani 1 1 d .
H18 H 0.0678 0.2377 0.6629 0.020 Uiso 1 1 calc R
C6 C 0.60360(16) 0.00193(12) 0.18965(11) 0.0124(3) Uani 1 1 d .
C12 C 0.75723(16) 0.26859(13) 0.08819(12) 0.0169(3) Uani 1 1 d .
H12 H 0.7722 0.2771 0.1467 0.020 Uiso 1 1 calc R
C34 C 0.39391(16) 0.43373(12) -0.04879(12) 0.0153(3) Uani 1 1 d .
H34 H 0.4750 0.4610 -0.0812 0.018 Uiso 1 1 calc R
C11 C 0.81733(18) 0.32521(14) -0.00441(13) 0.0215(3) Uani 1 1 d .
H11 H 0.8726 0.3724 -0.0089 0.026 Uiso 1 1 calc R
C31 C 0.10366(15) 0.08299(12) 0.31365(12) 0.0133(3) Uani 1 1 d .
H31 H 0.0835 0.1054 0.3731 0.016 Uiso 1 1 calc R
C14 C 0.69939(15) 0.15778(12) 0.35958(11) 0.0123(3) Uani 1 1 d .
H14A H 0.7609 0.1286 0.4073 0.015 Uiso 1 1 calc R
H14B H 0.7159 0.2287 0.3199 0.015 Uiso 1 1 calc R
C33 C 0.38202(16) 0.36954(12) 0.04806(11) 0.0132(3) Uani 1 1 d .
H33 H 0.4551 0.3535 0.0814 0.016 Uiso 1 1 calc R
C1 C 0.48975(17) -0.04353(12) 0.21396(12) 0.0162(3) Uani 1 1 d .
H1A H 0.4030 -0.0103 0.2470 0.019 Uiso 1 1 calc R
C13 C 0.72792(15) 0.08532(12) 0.29156(11) 0.0137(3) Uani 1 1 d .
H13A H 0.7298 0.0115 0.3319 0.016 Uiso 1 1 calc R
H13B H 0.8192 0.0883 0.2458 0.016 Uiso 1 1 calc R
C10 C 0.79685(18) 0.31301(14) -0.09028(13) 0.0221(4) Uani 1 1 d .
H10 H 0.8391 0.3510 -0.1537 0.026 Uiso 1 1 calc R
C38 C 0.3448(2) 0.56774(17) 0.38621(19) 0.0363(5) Uani 1 1 d .
H38A H 0.3193 0.5217 0.4537 0.044 Uiso 1 1 calc R
H38B H 0.3421 0.5316 0.3373 0.044 Uiso 1 1 calc R
H1 H 0.5454(19) 0.1046(16) 0.4507(14) 0.017(5) Uiso 1 1 d .

loop_
_atom_site_aniso_label
_atom_site_aniso_U_11
_atom_site_aniso_U_22
_atom_site_aniso_U_33
_atom_site_aniso_U_23
_atom_site_aniso_U_13
_atom_site_aniso_U_12
Ru1 0.00730(6) 0.00748(6) 0.00848(6) -0.00141(4) -0.00204(4) -0.00201(4)
Cl1 0.01236(16) 0.00952(15) 0.01307(16) -0.00145(13) -0.00225(13) -0.00448(13)
Cl2 0.01526(17) 0.01143(16) 0.01466(17) 0.00227(13) -0.00718(13) -0.00607(13)
P1 0.00830(16) 0.00866(17) 0.00910(17) -0.00103(13) -0.00226(13) -0.00226(13)
P2 0.00902(16) 0.00938(17) 0.01099(17) -0.00335(14) -0.00230(14) -0.00154(14)
Cl4 0.0189(2) 0.0405(3) 0.0347(3) -0.0068(2) -0.00514(19) 0.00446(19)
Cl3 0.0177(2) 0.0329(2) 0.0511(3) -0.0179(2) -0.0092(2) -0.00045(18)
O1 0.0103(5) 0.0177(5) 0.0110(5) -0.0031(4) -0.0016(4) -0.0033(4)
C36 0.0160(7) 0.0145(7) 0.0143(7) -0.0022(6) -0.0071(6) -0.0010(6)
C30 0.0132(7) 0.0140(7) 0.0212(8) 0.0022(6) -0.0060(6) -0.0051(6)
C35 0.0215(8) 0.0109(7) 0.0114(7) -0.0007(6) -0.0039(6) -0.0020(6)
C16 0.0139(7) 0.0117(7) 0.0135(7) -0.0035(6) -0.0053(6) -0.0020(6)
C22 0.0099(7) 0.0204(8) 0.0251(9) -0.0059(7) -0.0018(6) -0.0023(6)
C24 0.0178(8) 0.0134(7) 0.0250(9) -0.0078(7) -0.0031(7) -0.0018(6)
N1 0.0089(6) 0.0101(6) 0.0103(6) -0.0018(5) -0.0030(5) -0.0025(5)
C3 0.0337(9) 0.0136(8) 0.0183(8) -0.0074(6) -0.0104(7) -0.0014(7)
C25 0.0120(7) 0.0141(7) 0.0191(8) -0.0038(6) -0.0031(6) -0.0032(6)
C9 0.0299(9) 0.0193(8) 0.0130(7) -0.0042(6) -0.0038(7) -0.0064(7)
C20 0.0102(7) 0.0109(7) 0.0098(7) -0.0014(5) -0.0028(5) -0.0006(5)
C27 0.0167(7) 0.0139(7) 0.0149(7) -0.0031(6) -0.0046(6) -0.0034(6)
C37 0.0128(7) 0.0141(7) 0.0143(7) -0.0019(6) -0.0033(6) -0.0036(6)
C17 0.0181(8) 0.0148(7) 0.0129(7) -0.0035(6) -0.0036(6) -0.0019(6)
C32 0.0129(7) 0.0084(6) 0.0096(7) -0.0015(5) -0.0025(5) -0.0004(5)
C7 0.0106(7) 0.0109(7) 0.0129(7) -0.0028(6) -0.0011(5) -0.0001(5)
C29 0.0190(8) 0.0117(7) 0.0301(9) -0.0039(7) -0.0107(7) -0.0045(6)
C23 0.0145(7) 0.0159(8) 0.0249(9) -0.0078(7) -0.0001(6) 0.0018(6)
C5 0.0176(8) 0.0137(7) 0.0130(7) -0.0026(6) -0.0013(6) -0.0024(6)
C8 0.0192(8) 0.0135(7) 0.0160(7) -0.0036(6) -0.0054(6) -0.0044(6)
C26 0.0086(6) 0.0093(7) 0.0153(7) -0.0019(6) -0.0053(5) -0.0008(5)
C19 0.0100(7) 0.0173(8) 0.0177(8) -0.0043(6) -0.0001(6) -0.0031(6)
C21 0.0128(7) 0.0140(7) 0.0177(8) -0.0044(6) -0.0036(6) -0.0031(6)
C28 0.0209(8) 0.0166(8) 0.0215(8) -0.0083(7) -0.0072(7) -0.0027(6)
C4 0.0259(9) 0.0137(7) 0.0126(7) -0.0050(6) -0.0029(6) 0.0024(6)
C15 0.0130(7) 0.0152(7) 0.0125(7) -0.0055(6) -0.0036(6) -0.0028(6)
C2 0.0242(9) 0.0165(8) 0.0291(9) -0.0075(7) -0.0130(7) -0.0053(7)
C18 0.0144(7) 0.0149(7) 0.0159(8) -0.0033(6) 0.0016(6) -0.0031(6)
C6 0.0159(7) 0.0097(7) 0.0110(7) -0.0023(5) -0.0043(6) -0.0007(6)
C12 0.0170(8) 0.0205(8) 0.0155(7) -0.0070(6) -0.0013(6) -0.0072(6)
C34 0.0152(7) 0.0142(7) 0.0148(7) -0.0012(6) -0.0012(6) -0.0053(6)
C11 0.0218(8) 0.0234(9) 0.0209(8) -0.0058(7) 0.0013(7) -0.0131(7)
C31 0.0103(7) 0.0133(7) 0.0158(7) -0.0022(6) -0.0048(6) -0.0015(6)
C14 0.0082(6) 0.0157(7) 0.0136(7) -0.0039(6) -0.0026(5) -0.0029(6)
C33 0.0129(7) 0.0117(7) 0.0143(7) -0.0028(6) -0.0038(6) -0.0013(6)
C1 0.0156(7) 0.0140(7) 0.0212(8) -0.0061(6) -0.0081(6) -0.0003(6)
C13 0.0107(7) 0.0150(7) 0.0155(7) -0.0052(6) -0.0047(6) 0.0008(6)
C10 0.0264(9) 0.0210(8) 0.0156(8) -0.0025(7) 0.0019(7) -0.0090(7)
C38 0.0199(9) 0.0300(11) 0.0631(15) -0.0236(10) -0.0026(9) -0.0050(8)

loop_
_atom_type_symbol
_atom_type_description
_atom_type_scat_dispersion_real
_atom_type_scat_dispersion_imag
_atom_type_scat_source
C C 0.0033 0.0016 'International Tables Vol C Tables 4.2.6.8 and 6.1.1.4'
H H 0.0000 0.0000 'International Tables Vol C Tables 4.2.6.8 and 6.1.1.4'
N N 0.0061 0.0033 'International Tables Vol C Tables 4.2.6.8 and 6.1.1.4'
O O 0.0106 0.0060 'International Tables Vol C Tables 4.2.6.8 and 6.1.1.4'
Cl Cl 0.1484 0.1585 'International Tables Vol C Tables 4.2.6.8 and 6.1.1.4'
Ru Ru -1.2594 0.8363 'International Tables Vol C Tables 4.2.6.8 and 6.1.1.4'
P P 0.1023 0.0942 'International Tables Vol C Tables 4.2.6.8 and 6.1.1.4'

loop_
_geom_angle_atom_site_label_1
_geom_angle_atom_site_label_2
_geom_angle_atom_site_label_3
_geom_angle
Cl2 Ru1 Cl1 164.738(13)
P1 Ru1 Cl1 95.108(13)
P1 Ru1 Cl2 95.253(13)
P1 Ru1 O1 98.67(3)
P2 Ru1 Cl1 93.464(14)
P2 Ru1 Cl2 95.347(14)
P2 Ru1 P1 101.815(14)
P2 Ru1 O1 159.50(3)
O1 Ru1 Cl1 85.51(3)
O1 Ru1 Cl2 81.87(3)
N1 Ru1 Cl1 85.57(4)
N1 Ru1 Cl2 83.00(4)
N1 Ru1 P1 174.14(3)
N1 Ru1 P2 83.94(3)
N1 Ru1 O1 75.56(4)
C20 P1 Ru1 110.90(5)
C32 P1 Ru1 123.45(5)
C32 P1 C20 96.83(7)
C26 P1 Ru1 115.89(5)
C26 P1 C20 103.78(7)
C26 P1 C32 102.90(7)
C7 P2 Ru1 122.09(5)
C7 P2 C13 103.42(7)
C6 P2 Ru1 124.50(5)
C6 P2 C7 99.89(7)
C6 P2 C13 100.89(7)
C13 P2 Ru1 102.37(5)
C16 O1 Ru1 108.59(8)
C19 O1 Ru1 133.29(9)
C19 O1 C16 105.98(11)
C37 C36 C35 119.90(14)
C29 C30 C31 119.87(15)
C34 C35 C36 119.94(14)
O1 C16 C15 115.08(12)
C17 C16 O1 109.93(13)
C17 C16 C15 134.86(14)
C23 C22 C21 120.31(15)
C25 C24 C23 120.08(15)
C15 N1 Ru1 111.52(9)
C14 N1 Ru1 113.25(9)
C14 N1 C15 112.56(11)
C2 C3 C4 119.68(15)
C24 C25 C20 120.65(14)
C10 C9 C8 120.28(15)
C25 C20 P1 116.21(11)
C21 C20 P1 124.93(12)
C21 C20 C25 118.76(14)
C28 C27 C26 120.79(15)
C36 C37 C32 120.54(14)
C16 C17 C18 106.92(14)
C37 C32 P1 120.34(11)
C33 C32 P1 120.65(11)
C33 C32 C37 118.85(14)
C8 C7 P2 120.38(12)
C12 C7 P2 121.08(12)
C12 C7 C8 118.52(14)
C28 C29 C30 120.15(15)
C22 C23 C24 119.77(15)
C4 C5 C6 120.55(15)
C9 C8 C7 120.51(15)
C27 C26 P1 121.14(12)
C27 C26 C31 118.53(14)
C31 C26 P1 119.86(11)
C18 C19 O1 110.04(14)
C22 C21 C20 120.43(14)
C29 C28 C27 120.05(15)
C3 C4 C5 119.97(15)
N1 C15 C16 108.16(12)
C3 C2 C1 120.65(16)
C19 C18 C17 107.12(14)
C5 C6 P2 118.96(12)
C1 C6 P2 122.02(12)
C1 C6 C5 119.01(14)
C11 C12 C7 120.79(15)
C35 C34 C33 120.24(14)
C10 C11 C12 120.14(16)
C30 C31 C26 120.61(15)
N1 C14 C13 107.44(12)
C32 C33 C34 120.51(14)
C6 C1 C2 120.13(15)
C14 C13 P2 110.19(10)
C11 C10 C9 119.75(16)
Cl3 C38 Cl4 111.40(11)

loop_
_geom_bond_atom_site_label_1
_geom_bond_atom_site_label_2
_geom_bond_distance
Ru1 Cl1 2.4001(4)
Ru1 Cl2 2.3951(4)
Ru1 P1 2.3089(4)
Ru1 P2 2.2216(4)
Ru1 O1 2.3694(10)
Ru1 N1 2.1586(12)
P1 C20 1.8428(15)
P1 C32 1.8378(15)
P1 C26 1.8326(15)
P2 C7 1.8330(15)
P2 C6 1.8303(15)
P2 C13 1.8523(15)
Cl4 C38 1.762(2)
Cl3 C38 1.753(2)
O1 C16 1.3916(18)
O1 C19 1.3842(18)
C36 C35 1.393(2)
C36 C37 1.389(2)
C30 C29 1.387(2)
C30 C31 1.392(2)
C35 C34 1.382(2)
C16 C17 1.340(2)
C16 C15 1.483(2)
C22 C23 1.384(2)
C22 C21 1.391(2)
C24 C25 1.388(2)
C24 C23 1.389(2)
N1 C15 1.4830(18)
N1 C14 1.4754(18)
C3 C4 1.388(2)
C3 C2 1.383(2)
C25 C20 1.397(2)
C9 C8 1.387(2)
C9 C10 1.385(2)
C20 C21 1.395(2)
C27 C26 1.396(2)
C27 C28 1.388(2)
C37 C32 1.402(2)
C17 C18 1.432(2)
C32 C33 1.390(2)
C7 C8 1.399(2)
C7 C12 1.394(2)
C29 C28 1.383(2)
C5 C4 1.389(2)
C5 C6 1.400(2)
C26 C31 1.399(2)
C19 C18 1.339(2)
C2 C1 1.393(2)
C6 C1 1.388(2)
C12 C11 1.387(2)
C34 C33 1.394(2)
C11 C10 1.385(2)
C14 C13 1.519(2)
